data_7241398
loop_
_publ_author_name
'Maity, Souvik'
'Ghosh, Tanmoy Kumar'
'Gomila, Rosa Maria'
'Frontera, Antonio'
'Ghosh, Ashutosh'

_publ_section_title
;
 Recurrent \p(arene)&#x2022;&#x2022;&#x2022;\p(chelate ring) motifs in
 four trinuclear CuII2MII (M = Cd/Zn) complexes derived from an
 unsymmetrical N2O2 donor ligand: structural and theoretical
 investigations
;
_journal_name_full CrystEngComm
_journal_paper_doi 10.1039/D0CE01219J
_journal_year 2020
_chemical_formula_sum 'C40 H39 Cu2 N7 O4 S2 Zn'
_chemical_formula_weight 938.39
_space_group_crystal_system monoclinic
_space_group_IT_number 14
_space_group_name_Hall '-P 2ybc'
_space_group_name_H-M_alt 'P 1 21/c 1'
_atom_sites_solution_hydrogens geom
_audit_creation_method SHELXL-2018/3
_audit_update_record
;
2020-10-02 deposited with the CCDC.	2020-10-13 downloaded from the CCDC.
;
_cell_angle_alpha 90
_cell_angle_beta 117.267(2)
_cell_angle_gamma 90
_cell_formula_units_Z 4
_cell_length_a 18.017(3)
_cell_length_b 12.935(2)
_cell_length_c 19.308(3)
_cell_measurement_reflns_used 18609
_cell_measurement_temperature 293(2)
_cell_measurement_theta_max 25.265
_cell_measurement_theta_min 1.271
_cell_volume 3999.7(11)
_computing_cell_refinement 'Bruker SAINT'
_computing_data_collection 'Bruker APEX2'
_computing_data_reduction 'Bruker SAINT'
_computing_molecular_graphics 'Bruker SHELXTL'
_computing_publication_material 'Bruker SHELXTL'
_computing_structure_refinement 'SHELXL-2018/3 (Sheldrick, 2018)'
_computing_structure_solution 'SHELXS-97 (Sheldrick 2008)'
_diffrn_ambient_temperature 293(2)
_diffrn_measured_fraction_theta_full 0.995
_diffrn_measured_fraction_theta_max 0.994
_diffrn_measurement_device_type 'Bruker APEX-II CCD'
_diffrn_measurement_method '\f and \w scans'
_diffrn_radiation_type MoK\a
_diffrn_radiation_wavelength 0.71073
_diffrn_reflns_av_R_equivalents 0.0518
_diffrn_reflns_av_unetI/netI 0.0682
_diffrn_reflns_Laue_measured_fraction_full 0.995
_diffrn_reflns_Laue_measured_fraction_max 0.994
_diffrn_reflns_limit_h_max 21
_diffrn_reflns_limit_h_min -21
_diffrn_reflns_limit_k_max 15
_diffrn_reflns_limit_k_min -13
_diffrn_reflns_limit_l_max 23
_diffrn_reflns_limit_l_min -21
_diffrn_reflns_number 18609
_diffrn_reflns_point_group_measured_fraction_full 0.995
_diffrn_reflns_point_group_measured_fraction_max 0.994
_diffrn_reflns_theta_full 25.242
_diffrn_reflns_theta_max 25.265
_diffrn_reflns_theta_min 1.271
_exptl_absorpt_coefficient_mu 1.804
_exptl_absorpt_correction_T_max 0.582
_exptl_absorpt_correction_T_min 0.491
_exptl_absorpt_correction_type empirical
_exptl_absorpt_process_details SADABS
_exptl_crystal_colour GREEN
_exptl_crystal_density_diffrn 1.558
_exptl_crystal_description BLOCK
_exptl_crystal_F_000 1920
_exptl_crystal_size_max 0.40
_exptl_crystal_size_mid 0.36
_exptl_crystal_size_min 0.30
_refine_diff_density_max 0.399
_refine_diff_density_min -0.263
_refine_diff_density_rms 0.066
_refine_ls_extinction_method none
_refine_ls_goodness_of_fit_ref 0.938
_refine_ls_hydrogen_treatment constr
_refine_ls_matrix_type full
_refine_ls_number_parameters 508
_refine_ls_number_reflns 7211
_refine_ls_number_restraints 0
_refine_ls_restrained_S_all 0.938
_refine_ls_R_factor_all 0.0935
_refine_ls_R_factor_gt 0.0434
_refine_ls_shift/su_max 0.001
_refine_ls_shift/su_mean 0.000
_refine_ls_structure_factor_coef Fsqd
_refine_ls_weighting_details 'w=1/[\s^2^(Fo^2^)+(0.0576P)^2^+0.0110P] where P=(Fo^2^+2Fc^2^)/3'
_refine_ls_weighting_scheme calc
_refine_ls_wR_factor_gt 0.0981
_refine_ls_wR_factor_ref 0.1192
_reflns_Friedel_coverage 0.000
_reflns_number_gt 4221
_reflns_number_total 7211
_reflns_threshold_expression 'I > 2\s(I)'
_cod_data_source_file d0ce01219j2.cif
_cod_data_source_block 3
_cod_depositor_comments
;
The following automatic conversions were performed:

data item '_exptl_absorpt_correction_type' value 'EMPIRICAL' was
changed to 'empirical' in accordance with the
/home/data/users/saulius/crontab/automatic-downloads/rss-feeds/RSC/lib/dictionaries/cif_core.dic
dictionary named 'cif_core.dic' version 2.4.2 last updated on
2011-04-26.

Automatic conversion script
Id: cif_fix_values 7556 2019-12-06 15:28:31Z antanas 
;
_cod_original_cell_volume 3999.8(12)
_cod_original_sg_symbol_H-M 'P 21/c'
_cod_database_code 7241398
_shelx_shelxl_version_number 2018/3
_shelx_space_group_comment
;
The symmetry employed for this shelxl refinement is uniquely defined
by the following loop, which should always be used as a source of
symmetry information in preference to the above space-group names.
They are only intended as comments.
;

loop_
_space_group_symop_operation_xyz
'x, y, z'
'-x, y+1/2, -z+1/2'
'-x, -y, -z'
'x, -y-1/2, z-1/2'

loop_
_atom_site_label
_atom_site_type_symbol
_atom_site_fract_x
_atom_site_fract_y
_atom_site_fract_z
_atom_site_U_iso_or_equiv
_atom_site_adp_type
_atom_site_occupancy
_atom_site_site_symmetry_order
_atom_site_calc_flag
_atom_site_refinement_flags_posn
_atom_site_refinement_flags_adp
_atom_site_refinement_flags_occupancy
_atom_site_disorder_assembly
_atom_site_disorder_group
C1 C 0.1249(3) -0.0578(3) 0.5240(3) 0.0450(11) Uani 1 1 d . . . . .
C2 C 0.1187(3) -0.1153(4) 0.4607(3) 0.0582(13) Uani 1 1 d . . . . .
H2 H 0.152358 -0.098260 0.437500 0.070 Uiso 1 1 calc R U . . .
C3 C 0.0638(3) -0.1968(4) 0.4315(3) 0.0664(14) Uani 1 1 d . . . . .
H3 H 0.060229 -0.233835 0.388745 0.080 Uiso 1 1 calc R U . . .
C4 C 0.0139(3) -0.2236(4) 0.4662(3) 0.0720(16) Uani 1 1 d . . . . .
H4 H -0.022967 -0.278865 0.446853 0.086 Uiso 1 1 calc R U . . .
C5 C 0.0189(3) -0.1694(4) 0.5278(3) 0.0630(14) Uani 1 1 d . . . . .
H5 H -0.015260 -0.187818 0.550228 0.076 Uiso 1 1 calc R U . . .
C6 C 0.0738(3) -0.0866(3) 0.5589(3) 0.0465(11) Uani 1 1 d . . . . .
C7 C 0.0798(3) -0.0369(4) 0.6281(3) 0.0553(12) Uani 1 1 d . . . . .
H7 H 0.050416 -0.067084 0.651832 0.066 Uiso 1 1 calc R U . . .
C8 C 0.1266(3) 0.0774(4) 0.7342(3) 0.0682(15) Uani 1 1 d . . . . .
H8A H 0.109393 0.021756 0.757329 0.082 Uiso 1 1 calc R U . . .
H8B H 0.090015 0.136032 0.726249 0.082 Uiso 1 1 calc R U . . .
C9 C 0.2159(3) 0.1073(4) 0.7874(3) 0.0749(16) Uani 1 1 d . . . . .
H9A H 0.226089 0.100313 0.840998 0.090 Uiso 1 1 calc R U . . .
H9B H 0.252823 0.059574 0.779308 0.090 Uiso 1 1 calc R U . . .
C10 C 0.2370(3) 0.2148(4) 0.7748(3) 0.0666(14) Uani 1 1 d . . . . .
H10A H 0.212533 0.262796 0.797154 0.080 Uiso 1 1 calc R U . . .
H10B H 0.297125 0.223512 0.802251 0.080 Uiso 1 1 calc R U . . .
C11 C 0.2085(3) 0.3373(4) 0.6742(3) 0.0559(13) Uani 1 1 d . . . . .
C12 C 0.2477(4) 0.4177(4) 0.7379(3) 0.0902(19) Uani 1 1 d . . . . .
H12A H 0.209495 0.434795 0.758066 0.135 Uiso 1 1 calc R U . . .
H12B H 0.260184 0.478700 0.716810 0.135 Uiso 1 1 calc R U . . .
H12C H 0.298297 0.390577 0.779010 0.135 Uiso 1 1 calc R U . . .
C13 C 0.1769(3) 0.3726(4) 0.5939(3) 0.0548(12) Uani 1 1 d . . . . .
C14 C 0.1443(4) 0.4735(4) 0.5741(4) 0.0793(17) Uani 1 1 d . . . . .
H14 H 0.143377 0.515637 0.612714 0.095 Uiso 1 1 calc R U . . .
C15 C 0.1148(4) 0.5108(4) 0.5017(5) 0.095(2) Uani 1 1 d . . . . .
H15 H 0.091602 0.576697 0.490321 0.114 Uiso 1 1 calc R U . . .
C16 C 0.1186(4) 0.4526(5) 0.4443(4) 0.0895(19) Uani 1 1 d . . . . .
H16 H 0.100226 0.479849 0.394553 0.107 Uiso 1 1 calc R U . . .
C17 C 0.1494(3) 0.3538(4) 0.4603(3) 0.0662(14) Uani 1 1 d . . . . .
H17 H 0.152301 0.314718 0.421184 0.079 Uiso 1 1 calc R U . . .
C18 C 0.1766(3) 0.3111(4) 0.5341(3) 0.0494(11) Uani 1 1 d . . . . .
C19 C 0.3877(3) 0.1452(4) 0.6875(3) 0.0580(13) Uani 1 1 d . . . . .
C20 C 0.3996(3) 0.2504(5) 0.6860(3) 0.0690(15) Uani 1 1 d . . . . .
H20 H 0.380854 0.283424 0.638123 0.083 Uiso 1 1 calc R U . . .
C21 C 0.4386(3) 0.3078(5) 0.7533(4) 0.0876(19) Uani 1 1 d . . . . .
H21 H 0.446177 0.378445 0.750228 0.105 Uiso 1 1 calc R U . . .
C22 C 0.4665(4) 0.2611(7) 0.8256(4) 0.108(3) Uani 1 1 d . . . . .
H22 H 0.491887 0.299873 0.871086 0.129 Uiso 1 1 calc R U . . .
C23 C 0.4562(4) 0.1592(7) 0.8285(4) 0.101(2) Uani 1 1 d . . . . .
H23 H 0.475654 0.127568 0.876915 0.121 Uiso 1 1 calc R U . . .
C24 C 0.4169(3) 0.0977(5) 0.7607(3) 0.0722(16) Uani 1 1 d . . . . .
C25 C 0.4032(4) -0.0080(7) 0.7700(3) 0.087(2) Uani 1 1 d . . . . .
H25 H 0.420709 -0.029924 0.821025 0.104 Uiso 1 1 calc R U . . .
C26 C 0.3582(4) -0.1838(6) 0.7399(4) 0.113(3) Uani 1 1 d . . . . .
H26A H 0.405699 -0.226111 0.747092 0.135 Uiso 1 1 calc R U . . .
H26B H 0.355972 -0.181111 0.789065 0.135 Uiso 1 1 calc R U . . .
C27 C 0.2820(5) -0.2308(6) 0.6810(5) 0.133(3) Uani 1 1 d . . . . .
H27A H 0.237843 -0.179448 0.663729 0.160 Uiso 1 1 calc R U . . .
H27B H 0.266181 -0.286555 0.705147 0.160 Uiso 1 1 calc R U . . .
C28 C 0.2866(4) -0.2722(5) 0.6119(4) 0.111(2) Uani 1 1 d . . . . .
H28A H 0.231485 -0.295375 0.574484 0.133 Uiso 1 1 calc R U . . .
H28B H 0.323224 -0.331979 0.627416 0.133 Uiso 1 1 calc R U . . .
C29 C 0.3326(3) -0.2298(4) 0.5181(4) 0.0733(16) Uani 1 1 d . . . . .
C30 C 0.3150(5) -0.3406(5) 0.4901(4) 0.124(3) Uani 1 1 d . . . . .
H30A H 0.351361 -0.385974 0.530978 0.186 Uiso 1 1 calc R U . . .
H30B H 0.324596 -0.348994 0.445471 0.186 Uiso 1 1 calc R U . . .
H30C H 0.257965 -0.357219 0.476211 0.186 Uiso 1 1 calc R U . . .
C31 C 0.3659(3) -0.1623(4) 0.4780(3) 0.0605(13) Uani 1 1 d . . . . .
C32 C 0.4163(4) -0.2037(5) 0.4472(3) 0.0818(18) Uani 1 1 d . . . . .
H32 H 0.428519 -0.273974 0.452983 0.098 Uiso 1 1 calc R U . . .
C33 C 0.4478(4) -0.1446(6) 0.4093(3) 0.089(2) Uani 1 1 d . . . . .
H33 H 0.481716 -0.174077 0.390045 0.106 Uiso 1 1 calc R U . . .
C34 C 0.4297(3) -0.0411(5) 0.3991(3) 0.0813(17) Uani 1 1 d . . . . .
H34 H 0.450507 -0.000649 0.372097 0.098 Uiso 1 1 calc R U . . .
C35 C 0.3806(3) 0.0030(4) 0.4289(3) 0.0627(14) Uani 1 1 d . . . . .
H35 H 0.367757 0.073057 0.421079 0.075 Uiso 1 1 calc R U . . .
C36 C 0.3507(3) -0.0553(4) 0.4700(2) 0.0525(12) Uani 1 1 d . . . . .
C37 C 0.1068(3) 0.1132(3) 0.3251(3) 0.0513(12) Uani 1 1 d . . . . .
C38 C 0.3668(3) 0.3112(4) 0.4908(3) 0.0551(12) Uani 1 1 d . . . . .
C39 C 0.0912(10) 0.6639(7) 0.7353(8) 0.248(8) Uani 1 1 d . . . . .
H39A H 0.041158 0.678870 0.739493 0.371 Uiso 1 1 calc R U . . .
H39B H 0.111955 0.597201 0.757490 0.371 Uiso 1 1 calc R U . . .
H39C H 0.079013 0.664088 0.681458 0.371 Uiso 1 1 calc R U . . .
C40 C 0.1499(8) 0.7373(10) 0.7745(7) 0.151(4) Uani 1 1 d . . . . .
Cu1 Cu 0.17628(3) 0.12881(4) 0.61461(3) 0.04558(17) Uani 1 1 d . . . . .
Cu2 Cu 0.33248(4) -0.05250(5) 0.60653(3) 0.0589(2) Uani 1 1 d . . . . .
N1 N 0.1211(2) 0.0438(3) 0.6595(2) 0.0527(10) Uani 1 1 d . . . . .
N2 N 0.2075(2) 0.2416(3) 0.6917(2) 0.0500(10) Uani 1 1 d . . . . .
N3 N 0.3695(3) -0.0780(4) 0.7170(3) 0.0770(14) Uani 1 1 d . . . . .
N4 N 0.3175(3) -0.1969(3) 0.5734(3) 0.0704(12) Uani 1 1 d . . . . .
N5 N 0.1605(3) 0.1131(3) 0.3874(2) 0.0604(11) Uani 1 1 d . . . . .
N6 N 0.3266(2) 0.2381(3) 0.4804(2) 0.0589(11) Uani 1 1 d . . . . .
N7 N 0.1906(6) 0.8098(9) 0.7993(7) 0.195(5) Uani 1 1 d . . . . .
O1 O 0.18035(18) 0.0174(2) 0.55179(16) 0.0521(8) Uani 1 1 d . . . . .
O2 O 0.20216(17) 0.2135(2) 0.54743(15) 0.0472(7) Uani 1 1 d . . . . .
O3 O 0.3498(2) 0.0924(3) 0.62261(17) 0.0626(9) Uani 1 1 d . . . . .
O4 O 0.30554(18) -0.0131(2) 0.50186(16) 0.0536(8) Uani 1 1 d . . . . .
S1 S 0.03337(9) 0.11427(13) 0.23689(8) 0.0858(5) Uani 1 1 d . . . . .
S2 S 0.42307(10) 0.41373(11) 0.50544(10) 0.0892(5) Uani 1 1 d . . . . .
Zn1 Zn 0.25723(3) 0.12924(4) 0.49484(3) 0.04867(17) Uani 1 1 d . . . . .

loop_
_atom_site_aniso_label
_atom_site_aniso_U_11
_atom_site_aniso_U_22
_atom_site_aniso_U_33
_atom_site_aniso_U_23
_atom_site_aniso_U_13
_atom_site_aniso_U_12
C1 0.043(3) 0.030(3) 0.057(3) 0.000(2) 0.018(2) 0.004(2)
C2 0.058(3) 0.049(3) 0.065(3) -0.004(3) 0.025(3) 0.002(2)
C3 0.061(3) 0.048(3) 0.075(4) -0.015(3) 0.018(3) -0.006(3)
C4 0.051(3) 0.045(3) 0.096(5) -0.001(3) 0.012(3) -0.004(3)
C5 0.048(3) 0.049(3) 0.088(4) 0.006(3) 0.027(3) -0.002(3)
C6 0.039(2) 0.038(3) 0.059(3) 0.007(2) 0.020(2) 0.002(2)
C7 0.049(3) 0.054(3) 0.067(3) 0.016(3) 0.029(3) 0.007(3)
C8 0.073(4) 0.081(4) 0.065(4) 0.006(3) 0.044(3) -0.004(3)
C9 0.082(4) 0.099(5) 0.048(3) 0.002(3) 0.034(3) 0.012(3)
C10 0.058(3) 0.090(4) 0.049(3) -0.015(3) 0.022(3) 0.003(3)
C11 0.046(3) 0.059(3) 0.067(4) -0.021(3) 0.029(3) -0.009(3)
C12 0.100(5) 0.081(4) 0.101(5) -0.040(4) 0.056(4) -0.024(3)
C13 0.053(3) 0.043(3) 0.076(4) -0.008(3) 0.036(3) -0.006(2)
C14 0.098(4) 0.046(4) 0.115(5) -0.010(4) 0.068(4) -0.002(3)
C15 0.117(5) 0.045(4) 0.145(7) 0.019(4) 0.080(5) 0.022(3)
C16 0.106(5) 0.062(4) 0.104(5) 0.032(4) 0.051(4) 0.020(4)
C17 0.080(4) 0.053(3) 0.074(4) 0.010(3) 0.043(3) 0.006(3)
C18 0.044(3) 0.042(3) 0.067(3) -0.001(3) 0.030(2) -0.001(2)
C19 0.040(3) 0.085(4) 0.047(3) 0.003(3) 0.019(2) 0.007(3)
C20 0.057(3) 0.095(5) 0.059(4) -0.014(3) 0.029(3) -0.009(3)
C21 0.058(3) 0.131(6) 0.071(4) -0.040(4) 0.027(3) -0.023(4)
C22 0.062(4) 0.181(8) 0.063(5) -0.042(6) 0.014(3) 0.007(5)
C23 0.068(4) 0.177(8) 0.046(4) -0.008(5) 0.016(3) 0.023(5)
C24 0.058(3) 0.111(5) 0.049(4) 0.012(4) 0.027(3) 0.020(3)
C25 0.065(4) 0.152(7) 0.049(4) 0.033(4) 0.032(3) 0.042(4)
C26 0.079(5) 0.150(7) 0.113(6) 0.085(5) 0.046(4) 0.023(5)
C27 0.135(7) 0.131(7) 0.180(9) 0.083(6) 0.111(7) 0.026(6)
C28 0.096(5) 0.082(5) 0.152(7) 0.062(5) 0.054(5) 0.011(4)
C29 0.066(4) 0.039(3) 0.085(4) 0.005(3) 0.009(3) 0.010(3)
C30 0.158(7) 0.061(4) 0.140(7) -0.009(4) 0.056(6) -0.003(4)
C31 0.053(3) 0.057(3) 0.052(3) -0.010(3) 0.007(3) 0.010(3)
C32 0.083(4) 0.078(4) 0.065(4) -0.018(3) 0.017(3) 0.027(3)
C33 0.077(4) 0.125(6) 0.061(4) -0.018(4) 0.030(3) 0.030(4)
C34 0.085(4) 0.108(5) 0.065(4) -0.005(4) 0.045(3) 0.015(4)
C35 0.069(3) 0.071(4) 0.052(3) 0.001(3) 0.032(3) 0.013(3)
C36 0.045(3) 0.061(3) 0.040(3) -0.012(2) 0.009(2) 0.007(2)
C37 0.055(3) 0.043(3) 0.057(3) 0.004(3) 0.027(3) -0.002(2)
C38 0.059(3) 0.056(3) 0.053(3) 0.004(3) 0.027(3) 0.012(3)
C39 0.42(2) 0.085(7) 0.39(2) -0.035(10) 0.326(19) -0.008(10)
C40 0.178(13) 0.157(13) 0.162(11) 0.025(9) 0.116(11) 0.033(9)
Cu1 0.0497(3) 0.0469(4) 0.0455(3) -0.0031(3) 0.0264(3) -0.0030(3)
Cu2 0.0573(4) 0.0632(4) 0.0581(4) 0.0186(3) 0.0282(3) 0.0121(3)
N1 0.059(2) 0.054(3) 0.055(3) 0.001(2) 0.034(2) 0.001(2)
N2 0.044(2) 0.065(3) 0.043(2) -0.012(2) 0.0215(19) -0.005(2)
N3 0.072(3) 0.099(4) 0.069(3) 0.042(3) 0.040(3) 0.029(3)
N4 0.064(3) 0.060(3) 0.082(3) 0.019(3) 0.029(3) 0.005(2)
N5 0.070(3) 0.057(3) 0.052(3) 0.003(2) 0.025(2) 0.003(2)
N6 0.059(3) 0.060(3) 0.059(3) 0.002(2) 0.029(2) -0.001(2)
N7 0.137(8) 0.243(13) 0.183(10) 0.028(9) 0.055(7) 0.021(8)
O1 0.0522(18) 0.055(2) 0.0544(19) -0.0115(16) 0.0294(16) -0.0101(16)
O2 0.0581(19) 0.0405(18) 0.0512(19) 0.0004(15) 0.0321(16) 0.0015(15)
O3 0.066(2) 0.069(2) 0.040(2) 0.0052(17) 0.0140(17) -0.0012(17)
O4 0.0591(19) 0.052(2) 0.054(2) 0.0049(16) 0.0297(17) 0.0095(16)
S1 0.0684(9) 0.1041(13) 0.0598(9) 0.0097(8) 0.0078(8) -0.0153(8)
S2 0.0942(12) 0.0568(9) 0.1232(14) -0.0107(9) 0.0556(11) -0.0100(8)
Zn1 0.0549(3) 0.0487(3) 0.0445(3) 0.0017(3) 0.0245(3) 0.0070(3)

loop_
_atom_type_symbol
_atom_type_description
_atom_type_scat_dispersion_real
_atom_type_scat_dispersion_imag
_atom_type_scat_source
C C 0.0033 0.0016 'International Tables Vol C Tables 4.2.6.8 and 6.1.1.4'
H H 0.0000 0.0000 'International Tables Vol C Tables 4.2.6.8 and 6.1.1.4'
N N 0.0061 0.0033 'International Tables Vol C Tables 4.2.6.8 and 6.1.1.4'
O O 0.0106 0.0060 'International Tables Vol C Tables 4.2.6.8 and 6.1.1.4'
S S 0.1246 0.1234 'International Tables Vol C Tables 4.2.6.8 and 6.1.1.4'
Cu Cu 0.3201 1.2651 'International Tables Vol C Tables 4.2.6.8 and 6.1.1.4'
Zn Zn 0.2839 1.4301 'International Tables Vol C Tables 4.2.6.8 and 6.1.1.4'

loop_
_geom_angle_atom_site_label_1
_geom_angle_atom_site_label_2
_geom_angle_atom_site_label_3
_geom_angle
_geom_angle_site_symmetry_1
_geom_angle_site_symmetry_3
_geom_angle_publ_flag
O1 C1 C2 119.5(4) . . ?
O1 C1 C6 122.5(4) . . ?
C2 C1 C6 117.9(4) . . ?
C3 C2 C1 121.5(5) . . ?
C2 C3 C4 119.7(5) . . ?
C5 C4 C3 120.1(5) . . ?
C4 C5 C6 121.7(5) . . ?
C5 C6 C1 119.1(4) . . ?
C5 C6 C7 118.6(4) . . ?
C1 C6 C7 122.3(4) . . ?
N1 C7 C6 126.2(4) . . ?
N1 C8 C9 108.4(4) . . ?
C10 C9 C8 113.5(4) . . ?
N2 C10 C9 113.8(4) . . ?
N2 C11 C13 122.4(4) . . ?
N2 C11 C12 120.3(5) . . ?
C13 C11 C12 117.2(5) . . ?
C18 C13 C14 117.3(5) . . ?
C18 C13 C11 123.4(4) . . ?
C14 C13 C11 119.3(5) . . ?
C15 C14 C13 122.3(6) . . ?
C14 C15 C16 120.3(6) . . ?
C15 C16 C17 119.7(6) . . ?
C16 C17 C18 121.1(5) . . ?
O2 C18 C17 120.3(4) . . ?
O2 C18 C13 120.7(4) . . ?
C17 C18 C13 119.0(4) . . ?
O3 C19 C20 120.7(5) . . ?
O3 C19 C24 121.7(5) . . ?
C20 C19 C24 117.6(5) . . ?
C21 C20 C19 121.9(6) . . ?
C20 C21 C22 120.5(7) . . ?
C23 C22 C21 118.6(7) . . ?
C22 C23 C24 122.5(7) . . ?
C19 C24 C23 118.9(6) . . ?
C19 C24 C25 123.0(6) . . ?
C23 C24 C25 117.9(6) . . ?
N3 C25 C24 128.5(6) . . ?
C27 C26 N3 111.2(5) . . ?
C26 C27 C28 115.7(6) . . ?
C27 C28 N4 113.9(6) . . ?
N4 C29 C31 122.3(5) . . ?
N4 C29 C30 121.3(6) . . ?
C31 C29 C30 116.4(6) . . ?
C32 C31 C36 117.5(5) . . ?
C32 C31 C29 120.0(5) . . ?
C36 C31 C29 122.5(5) . . ?
C33 C32 C31 122.0(6) . . ?
C32 C33 C34 120.0(5) . . ?
C33 C34 C35 120.0(6) . . ?
C36 C35 C34 120.7(5) . . ?
O4 C36 C35 121.6(4) . . ?
O4 C36 C31 118.7(5) . . ?
C35 C36 C31 119.7(4) . . ?
N5 C37 S1 178.4(5) . . ?
N6 C38 S2 179.9(5) . . ?
N7 C40 C39 169.3(16) . . ?
O1 Cu1 O2 84.80(12) . . ?
O1 Cu1 N1 91.88(15) . . ?
O2 Cu1 N1 164.90(15) . . ?
O1 Cu1 N2 163.35(13) . . ?
O2 Cu1 N2 90.79(14) . . ?
N1 Cu1 N2 96.32(16) . . ?
O3 Cu2 O4 81.59(13) . . ?
O3 Cu2 N3 92.29(19) . . ?
O4 Cu2 N3 172.86(19) . . ?
O3 Cu2 N4 169.69(17) . . ?
O4 Cu2 N4 88.78(16) . . ?
N3 Cu2 N4 97.1(2) . . ?
O3 Cu2 Zn1 48.98(9) . . ?
O4 Cu2 Zn1 40.18(9) . . ?
N3 Cu2 Zn1 136.15(16) . . ?
N4 Cu2 Zn1 123.70(13) . . ?
C7 N1 C8 118.5(4) . . ?
C7 N1 Cu1 124.4(3) . . ?
C8 N1 Cu1 117.1(3) . . ?
C11 N2 C10 117.9(4) . . ?
C11 N2 Cu1 123.2(3) . . ?
C10 N2 Cu1 118.7(3) . . ?
C25 N3 C26 119.3(6) . . ?
C25 N3 Cu2 123.4(4) . . ?
C26 N3 Cu2 117.3(5) . . ?
C29 N4 C28 118.0(5) . . ?
C29 N4 Cu2 122.4(4) . . ?
C28 N4 Cu2 119.6(4) . . ?
C37 N5 Zn1 173.8(4) . . ?
C38 N6 Zn1 160.6(4) . . ?
C1 O1 Cu1 125.0(3) . . ?
C18 O2 Cu1 120.4(3) . . ?
C18 O2 Zn1 128.2(3) . . ?
Cu1 O2 Zn1 110.98(14) . . ?
C19 O3 Cu2 130.1(3) . . ?
C19 O3 Zn1 136.0(3) . . ?
Cu2 O3 Zn1 92.56(13) . . ?
C36 O4 Cu2 117.5(3) . . ?
C36 O4 Zn1 132.5(3) . . ?
Cu2 O4 Zn1 101.92(13) . . ?
N6 Zn1 O4 112.16(14) . . ?
N6 Zn1 N5 103.35(16) . . ?
O4 Zn1 N5 96.76(14) . . ?
N6 Zn1 O2 99.95(13) . . ?
O4 Zn1 O2 138.75(11) . . ?
N5 Zn1 O2 100.38(14) . . ?
N6 Zn1 O3 95.94(14) . . ?
O4 Zn1 O3 70.17(12) . . ?
N5 Zn1 O3 159.84(14) . . ?
O2 Zn1 O3 81.72(11) . . ?
N6 Zn1 Cu2 122.72(11) . . ?
O4 Zn1 Cu2 37.90(8) . . ?
N5 Zn1 Cu2 122.77(11) . . ?
O2 Zn1 Cu2 102.74(8) . . ?
O3 Zn1 Cu2 38.45(8) . . ?

loop_
_geom_bond_atom_site_label_1
_geom_bond_atom_site_label_2
_geom_bond_distance
_geom_bond_site_symmetry_2
_geom_bond_publ_flag
C1 O1 1.319(5) . ?
C1 C2 1.392(6) . ?
C1 C6 1.417(6) . ?
C2 C3 1.377(6) . ?
C3 C4 1.389(7) . ?
C4 C5 1.349(6) . ?
C5 C6 1.394(6) . ?
C6 C7 1.441(6) . ?
C7 N1 1.265(5) . ?
C8 N1 1.465(5) . ?
C8 C9 1.510(7) . ?
C9 C10 1.491(7) . ?
C10 N2 1.482(5) . ?
C11 N2 1.284(6) . ?
C11 C13 1.458(7) . ?
C11 C12 1.516(6) . ?
C13 C18 1.400(6) . ?
C13 C14 1.411(7) . ?
C14 C15 1.337(7) . ?
C15 C16 1.367(7) . ?
C16 C17 1.371(7) . ?
C17 C18 1.392(6) . ?
C18 O2 1.327(5) . ?
C19 O3 1.311(5) . ?
C19 C20 1.380(7) . ?
C19 C24 1.402(7) . ?
C20 C21 1.378(6) . ?
C21 C22 1.387(8) . ?
C22 C23 1.335(9) . ?
C23 C24 1.414(8) . ?
C24 C25 1.416(8) . ?
C25 N3 1.291(7) . ?
C26 C27 1.455(9) . ?
C26 N3 1.481(7) . ?
C27 C28 1.476(9) . ?
C28 N4 1.479(7) . ?
C29 N4 1.288(6) . ?
C29 C31 1.466(7) . ?
C29 C30 1.514(7) . ?
C31 C32 1.401(7) . ?
C31 C36 1.405(6) . ?
C32 C33 1.349(8) . ?
C33 C34 1.370(7) . ?
C34 C35 1.381(6) . ?
C35 C36 1.373(6) . ?
C36 O4 1.340(5) . ?
C37 N5 1.147(5) . ?
C37 S1 1.609(5) . ?
C38 N6 1.150(5) . ?
C38 S2 1.615(6) . ?
C39 C40 1.363(14) . ?
C40 N7 1.152(13) . ?
Cu1 O1 1.907(3) . ?
Cu1 O2 1.912(3) . ?
Cu1 N1 1.933(4) . ?
Cu1 N2 1.973(4) . ?
Cu2 O3 1.902(3) . ?
Cu2 O4 1.918(3) . ?
Cu2 N3 1.949(4) . ?
Cu2 N4 1.953(5) . ?
Cu2 Zn1 3.0556(8) . ?
N5 Zn1 2.018(4) . ?
N6 Zn1 1.986(4) . ?
O2 Zn1 2.032(3) . ?
O3 Zn1 2.308(3) . ?
O4 Zn1 2.015(3) . ?
